data_2223141
loop_
_publ_author_name
'Li, Zhi-Feng'
'Wang, Chun-Xiang'
'Wang, Ping'

_publ_section_title
;
 Poly[diaqua-\m~2~-oxalato-di-\m~4~-succinato-diyttrium(III)]
;
_journal_coeditor_code JJ2005
_journal_issue 9
_journal_name_full 'Acta Crystallographica Section E'
_journal_page_first m1095
_journal_paper_doi 10.1107/S1600536809032085
_journal_volume 65
_journal_year 2009
_chemical_formula_iupac '[Y2 (C4 H4 O4 )2 (C2 O4) (H2 O)~2~]'
_chemical_formula_moiety 'C10 H12 O14 Y2'
_chemical_formula_sum 'C10 H12 O14 Y2'
_chemical_formula_weight 534.02
_chemical_name_systematic
;
Poly[diaqua-\m~2~-oxalato-di-\m~4~-succinato-diyttrium(III)]
;
_space_group_IT_number 2
_symmetry_cell_setting triclinic
_symmetry_space_group_name_Hall '-P 1'
_symmetry_space_group_name_H-M 'P -1'
_atom_sites_solution_hydrogens geom
_atom_sites_solution_primary direct
_atom_sites_solution_secondary difmap
_audit_creation_method SHELXL-97
_cell_angle_alpha 101.589(5)
_cell_angle_beta 101.843(4)
_cell_angle_gamma 101.492(5)
_cell_formula_units_Z 1
_cell_length_a 6.610(2)
_cell_length_b 7.689(3)
_cell_length_c 8.018(3)
_cell_measurement_reflns_used 336
_cell_measurement_temperature 295(2)
_cell_measurement_theta_max 27.8
_cell_measurement_theta_min 2.1
_cell_volume 378.2(2)
_computing_cell_refinement '<i>SAINT</i> (Bruker, 2004)'
_computing_data_collection '<i>APEX2</i> (Bruker, 2004)'
_computing_data_reduction '<i>SAINT</i> (Bruker, 2004)'
_computing_molecular_graphics '<i>SHELXTL</i> (Sheldrick, 2008)'
_computing_publication_material '<i>SHELXTL</i> (Sheldrick, 2008)'
_computing_structure_refinement '<i>SHELXL97</i> (Sheldrick, 2008)'
_computing_structure_solution '<i>SHELXS97</i> (Sheldrick, 2008)'
_diffrn_ambient_temperature 295(2)
_diffrn_measured_fraction_theta_full 0.969
_diffrn_measured_fraction_theta_max 0.969
_diffrn_measurement_device_type 'Bruker APEXII CCD area-detector'
_diffrn_measurement_method '\f and \w'
_diffrn_radiation_monochromator graphite
_diffrn_radiation_source 'fine-focus sealed tube'
_diffrn_radiation_type MoK\a
_diffrn_radiation_wavelength 0.71073
_diffrn_reflns_av_R_equivalents 0.0158
_diffrn_reflns_av_sigmaI/netI 0.0289
_diffrn_reflns_limit_h_max 7
_diffrn_reflns_limit_h_min -8
_diffrn_reflns_limit_k_max 9
_diffrn_reflns_limit_k_min -6
_diffrn_reflns_limit_l_max 9
_diffrn_reflns_limit_l_min -9
_diffrn_reflns_number 2108
_diffrn_reflns_theta_full 26.24
_diffrn_reflns_theta_max 26.24
_diffrn_reflns_theta_min 2.68
_exptl_absorpt_coefficient_mu 7.714
_exptl_absorpt_correction_T_max 0.505
_exptl_absorpt_correction_T_min 0.215
_exptl_absorpt_correction_type multi-scan
_exptl_absorpt_process_details '(SADABS; Sheldrick, 2003)'
_exptl_crystal_colour colorless
_exptl_crystal_density_diffrn 2.345
_exptl_crystal_density_method 'not measured'
_exptl_crystal_description plate
_exptl_crystal_F_000 262
_exptl_crystal_size_max 0.21
_exptl_crystal_size_mid 0.18
_exptl_crystal_size_min 0.09
_refine_diff_density_max 0.597
_refine_diff_density_min -0.544
_refine_ls_extinction_coef 0.017(3)
_refine_ls_extinction_expression Fc^*^=kFc[1+0.001xFc^2^\l^3^/sin(2\q)]^-1/4^
_refine_ls_extinction_method '<i>SHELXL97</i> (Sheldrick, 2008)'
_refine_ls_goodness_of_fit_ref 1.080
_refine_ls_hydrogen_treatment constr
_refine_ls_matrix_type full
_refine_ls_number_parameters 119
_refine_ls_number_reflns 1482
_refine_ls_number_restraints 0
_refine_ls_restrained_S_all 1.080
_refine_ls_R_factor_all 0.0242
_refine_ls_R_factor_gt 0.0219
_refine_ls_shift/su_max 0.001
_refine_ls_shift/su_mean 0.000
_refine_ls_structure_factor_coef Fsqd
_refine_ls_weighting_details 'calc w=1/[\s^2^(Fo^2^)+(0.0373P)^2^] where P=(Fo^2^+2Fc^2^)/3'
_refine_ls_weighting_scheme calc
_refine_ls_wR_factor_gt 0.0577
_refine_ls_wR_factor_ref 0.0585
_reflns_number_gt 1376
_reflns_number_total 1482
_reflns_threshold_expression I>2\s(I)
_cod_data_source_file jj2005.cif
_cod_data_source_block I
_cod_depositor_comments
;
The following automatic conversions were performed:
'_symmetry_cell_setting' value 'Triclinic' changed to 'triclinic'
according to '/home/saulius/struct/CIF-dictionaries/cif_core.dic'
dictionary named 'cif_core.dic' version 2.4.1 from 2010-06-29.

Automatic conversion script
Id: cif_fix_enum 1527 2010-12-29 10:47:43Z saulius 

The following automatic conversions were performed:

'_symmetry_cell_setting' value 'Triclinic' changed to 'triclinic'
according to /home/saulius/struct/CIF-dictionaries/cif_core.dic
dictionary named 'cif_core.dic' version 2.4.1 from 2010-06-29.

Automatic conversion script
Id: cif_fix_values 1715 2011-07-08 13:25:40Z adriana 
;
_cod_original_sg_symbol_Hall '-p 1'
_cod_original_sg_symbol_H-M P-1
_cod_database_code 2223141
_cod_database_fobs_code 2223141

loop_
_symmetry_equiv_pos_as_xyz
'x, y, z'
'-x, -y, -z'

loop_
_atom_site_type_symbol
_atom_site_label
_atom_site_fract_x
_atom_site_fract_y
_atom_site_fract_z
_atom_site_U_iso_or_equiv
_atom_site_adp_type
_atom_site_calc_flag
_atom_site_refinement_flags
_atom_site_occupancy
_atom_site_disorder_assembly
_atom_site_disorder_group
Y Y 0.53610(4) 0.62226(3) 0.80635(3) 0.01351(12) Uani d . 1 . .
C C1 0.1559(4) 0.3484(3) 0.7710(3) 0.0152(5) Uani d . 1 . .
C C2 -0.0273(4) 0.1915(4) 0.7540(4) 0.0252(6) Uani d . 1 . .
H H2A -0.0878 0.2200 0.8536 0.030 Uiso calc R 1 . .
H H2B 0.0271 0.0844 0.7616 0.030 Uiso calc R 1 . .
C C3 -0.2057(4) 0.1422(4) 0.5858(4) 0.0216(6) Uani d . 1 . .
H H3B -0.1424 0.1425 0.4868 0.026 Uiso calc R 1 . .
H H3A -0.2900 0.0186 0.5697 0.026 Uiso calc R 1 . .
C C4 -0.3519(4) 0.2691(4) 0.5834(3) 0.0181(6) Uani d . 1 . .
C C5 0.3783(4) 0.9630(4) 0.9836(3) 0.0161(5) Uani d . 1 . .
O O1 0.2979(3) 0.4094(2) 0.9192(2) 0.0192(4) Uani d . 1 . .
O O2 0.1803(3) 0.4203(3) 0.6480(2) 0.0213(4) Uani d . 1 . .
O O3 -0.3798(4) 0.3458(3) 0.7273(3) 0.0332(5) Uani d . 1 . .
O O4 -0.4457(3) 0.2882(3) 0.4388(3) 0.0330(5) Uani d . 1 . .
O O5 0.3011(3) 0.7981(2) 0.8991(3) 0.0214(4) Uani d . 1 . .
O O6 0.2800(3) 1.0725(2) 1.0435(3) 0.0210(4) Uani d . 1 . .
O O7 0.8645(3) 0.6937(3) 0.7236(3) 0.0280(5) Uani d . 1 . .
H H7A 0.8427 0.6564 0.6127 0.042 Uiso d . 1 . .
H H7B 0.9949 0.7307 0.7811 0.042 Uiso d . 1 . .

loop_
_atom_site_aniso_label
_atom_site_aniso_U_11
_atom_site_aniso_U_22
_atom_site_aniso_U_33
_atom_site_aniso_U_12
_atom_site_aniso_U_13
_atom_site_aniso_U_23
Y 0.01401(16) 0.01412(16) 0.01224(16) 0.00374(10) 0.00208(9) 0.00406(10)
C1 0.0149(12) 0.0151(13) 0.0164(12) 0.0070(10) 0.0039(10) 0.0029(10)
C2 0.0170(13) 0.0255(16) 0.0329(15) 0.0021(11) 0.0000(12) 0.0171(12)
C3 0.0149(13) 0.0161(14) 0.0275(15) 0.0002(10) 0.0005(11) -0.0001(11)
C4 0.0177(13) 0.0132(13) 0.0199(13) -0.0011(10) 0.0002(10) 0.0059(10)
C5 0.0145(13) 0.0172(13) 0.0169(12) 0.0033(10) 0.0024(10) 0.0071(10)
O1 0.0187(9) 0.0201(10) 0.0139(9) -0.0003(8) -0.0016(7) 0.0044(7)
O2 0.0216(10) 0.0232(10) 0.0162(9) -0.0001(8) 0.0013(7) 0.0076(8)
O3 0.0434(13) 0.0273(12) 0.0304(11) 0.0170(10) 0.0105(10) 0.0013(9)
O4 0.0275(11) 0.0441(14) 0.0311(11) 0.0075(10) 0.0012(9) 0.0253(10)
O5 0.0160(9) 0.0153(10) 0.0290(10) 0.0017(7) 0.0049(8) -0.0004(8)
O6 0.0164(9) 0.0165(10) 0.0301(10) 0.0051(8) 0.0074(8) 0.0036(8)
O7 0.0167(9) 0.0412(13) 0.0207(10) 0.0033(9) 0.0032(8) 0.0012(9)

loop_
_atom_type_symbol
_atom_type_description
_atom_type_scat_dispersion_real
_atom_type_scat_dispersion_imag
_atom_type_scat_source
C C 0.0033 0.0016 'International Tables Vol C Tables 4.2.6.8 and 6.1.1.4'
H H 0.0000 0.0000 'International Tables Vol C Tables 4.2.6.8 and 6.1.1.4'
O O 0.0106 0.0060 'International Tables Vol C Tables 4.2.6.8 and 6.1.1.4'
Y Y -2.7962 3.5667 'International Tables Vol C Tables 4.2.6.8 and 6.1.1.4'

loop_
_geom_angle_atom_site_label_1
_geom_angle_atom_site_label_2
_geom_angle_atom_site_label_3
_geom_angle_site_symmetry_1
_geom_angle_site_symmetry_3
_geom_angle
_geom_angle_publ_flag
O4 Y O3 2_566 1_655 106.90(8) ?
O4 Y O1 2_566 2_667 165.91(7) ?
O3 Y O1 1_655 2_667 78.99(7) ?
O4 Y O6 2_566 2_677 89.63(8) ?
O3 Y O6 1_655 2_677 137.24(8) ?
O1 Y O6 2_667 2_677 77.83(7) ?
O4 Y O5 2_566 . 82.76(8) ?
O3 Y O5 1_655 . 151.09(8) ?
O1 Y O5 2_667 . 98.21(7) ?
O6 Y O5 2_677 . 68.11(6) ?
O4 Y O7 2_566 . 76.30(8) ?
O3 Y O7 1_655 . 74.60(8) ?
O1 Y O7 2_667 . 93.43(7) ?
O6 Y O7 2_677 . 71.50(7) ?
O5 Y O7 . . 134.23(7) ?
O4 Y O2 2_566 . 74.88(7) ?
O3 Y O2 1_655 . 79.10(7) ?
O1 Y O2 2_667 . 119.12(6) ?
O6 Y O2 2_677 . 143.65(7) ?
O5 Y O2 . . 77.31(7) ?
O7 Y O2 . . 132.82(7) ?
O4 Y O1 2_566 . 126.14(7) ?
O3 Y O1 1_655 . 75.63(8) ?
O1 Y O1 2_667 . 67.40(7) ?
O6 Y O1 2_677 . 125.61(6) ?
O5 Y O1 . . 76.79(7) ?
O7 Y O1 . . 147.15(7) ?
O2 Y O1 . . 52.31(6) ?
O4 Y C1 2_566 . 100.33(8) ?
O3 Y C1 1_655 . 74.65(8) ?
O1 Y C1 2_667 . 93.56(7) ?
O6 Y C1 2_677 . 141.99(7) ?
O5 Y C1 . . 76.83(7) ?
O7 Y C1 . . 146.47(7) ?
O2 Y C1 . . 25.70(7) ?
O1 Y C1 . . 26.66(7) ?
O4 Y Y 2_566 2_667 158.49(6) ?
O3 Y Y 1_655 2_667 74.64(6) ?
O1 Y Y 2_667 2_667 34.84(4) ?
O6 Y Y 2_677 2_667 103.73(5) ?
O5 Y Y . 2_667 86.67(5) ?
O7 Y Y . 2_667 123.69(5) ?
O2 Y Y . 2_667 84.57(5) ?
O1 Y Y . 2_667 32.56(4) ?
C1 Y Y . 2_667 58.88(5) ?
O2 C1 O1 . . 118.6(2) ?
O2 C1 C2 . . 123.3(2) ?
O1 C1 C2 . . 118.1(2) ?
O2 C1 Y . . 59.11(13) ?
O1 C1 Y . . 59.69(12) ?
C2 C1 Y . . 173.79(19) ?
C1 C2 C3 . . 115.8(2) ?
C1 C2 H2A . . 108.3 ?
C3 C2 H2A . . 108.3 ?
C1 C2 H2B . . 108.3 ?
C3 C2 H2B . . 108.3 ?
H2A C2 H2B . . 107.4 ?
C4 C3 C2 . . 114.3(2) ?
C4 C3 H3B . . 108.7 ?
C2 C3 H3B . . 108.7 ?
C4 C3 H3A . . 108.7 ?
C2 C3 H3A . . 108.7 ?
H3B C3 H3A . . 107.6 ?
O4 C4 O3 . . 123.0(3) ?
O4 C4 C3 . . 118.9(3) ?
O3 C4 C3 . . 118.0(2) ?
O6 C5 O5 . . 127.1(2) ?
O6 C5 C5 . 2_677 116.6(3) ?
O5 C5 C5 . 2_677 116.3(3) ?
C1 O1 Y . 2_667 151.33(16) ?
C1 O1 Y . . 93.65(15) ?
Y O1 Y 2_667 . 112.60(7) ?
C1 O2 Y . . 95.19(15) ?
C4 O3 Y . 1_455 129.0(2) ?
C4 O4 Y . 2_566 165.24(19) ?
C5 O5 Y . . 118.76(16) ?
C5 O6 Y . 2_677 120.22(16) ?
Y O7 H7A . . 110.0 ?
Y O7 H7B . . 133.6 ?
H7A O7 H7B . . 115.4 ?

loop_
_geom_bond_atom_site_label_1
_geom_bond_atom_site_label_2
_geom_bond_site_symmetry_2
_geom_bond_distance
_geom_bond_publ_flag
Y O1 . 2.4755(18) yes
Y O1 2_667 2.3319(19) yes
Y O2 . 2.4658(19) yes
Y O3 1_655 2.303(2) yes
Y O4 2_566 2.218(2) yes
Y O5 . 2.3876(19) yes
Y O6 2_677 2.3583(19) yes
Y O7 . 2.391(2) yes
Y Y 2_667 4.0005(11) ?
C1 O2 . 1.246(3) ?
C1 O1 . 1.287(3) ?
C1 C2 . 1.491(4) ?
C2 C3 . 1.522(4) ?
C2 H2A . 0.9700 ?
C2 H2B . 0.9700 ?
C3 C4 . 1.504(4) ?
C3 H3B . 0.9700 ?
C3 H3A . 0.9700 ?
C4 O4 . 1.249(3) ?
C4 O3 . 1.253(3) ?
C5 O6 . 1.243(3) ?
C5 O5 . 1.258(3) ?
C5 C5 2_677 1.544(5) ?
O7 H7A . 0.8495 ?
O7 H7B . 0.8503 ?

loop_
_geom_hbond_atom_site_label_D
_geom_hbond_atom_site_label_H
_geom_hbond_atom_site_label_A
_geom_hbond_site_symmetry_D
_geom_hbond_site_symmetry_H
_geom_hbond_site_symmetry_A
_geom_hbond_distance_DH
_geom_hbond_distance_HA
_geom_hbond_distance_DA
_geom_hbond_angle_DHA
_geom_hbond_publ_flag
O7 H7A O2 . . 2_666 0.85 2.02 2.867(5) 175 yes
O7 H7B O5 . . 1_655 0.85 1.96 2.812(4) 175 yes
